data_1549794
loop_
_publ_author_name
'Manandhar, Rachana'
'Rath, Nigam P.'
'Jones, Myron W.'

_publ_section_title
;
 Bis(triphenylphosphine)iminium tetrafluoroborate chloroform monosolvate
;
_journal_coeditor_code SJ4188
_journal_issue 8
_journal_name_full IUCrData
_journal_page_first x181108
_journal_paper_doi 10.1107/S2414314618011082
_journal_volume 3
_journal_year 2018
_chemical_formula_iupac 'C36 H30 N P2 +, B F4 -, C H Cl3'
_chemical_formula_moiety 'C36 H30 N P2 +, B F4 -, C H Cl3'
_chemical_formula_sum 'C37 H31 B Cl3 F4 N P2'
_chemical_formula_weight 744.73
_chemical_name_common
;
Bis(triphenylphosphine)iminium tetrafluoridoborate chloroform monosolvate
;
_chemical_name_systematic
;
Bis(triphenyl-\l^5^-phosphanylidene)azanium
tetrafluoridoborate chloroform monosolvate
;
_space_group_crystal_system triclinic
_space_group_IT_number 2
_space_group_name_Hall '-P 1'
_space_group_name_H-M_alt 'P -1'
_symmetry_space_group_name_Hall '-P 1'
_symmetry_space_group_name_H-M 'P -1'
_atom_sites_solution_hydrogens geom
_atom_sites_solution_primary dual
_atom_sites_solution_secondary difmap
_audit_creation_method SHELXL-2016/6
_cell_angle_alpha 91.826(5)
_cell_angle_beta 95.619(4)
_cell_angle_gamma 90.734(4)
_cell_formula_units_Z 2
_cell_length_a 9.6306(7)
_cell_length_b 10.8130(8)
_cell_length_c 17.0381(14)
_cell_measurement_reflns_used 6075
_cell_measurement_temperature 100(2)
_cell_measurement_theta_max 29.44
_cell_measurement_theta_min 2.27
_cell_volume 1764.6(2)
_computing_cell_refinement
;
<i>SAINT</i> (Bruker, 2013)
;
_computing_data_collection
;
<i>APEX2</i> (Bruker, 2013)
;
_computing_data_reduction
;
<i>SAINT</i> (Bruker, 2013)
;
_computing_molecular_graphics
;
<i>Mercury</i> (Macrae <i>et al</i>, 2006)
;
_computing_publication_material
;
<i>SHELXTL</i> (Sheldrick, 2008)
;
_computing_structure_refinement
;
<i>SHELXL2016</i> (Sheldrick, 2015b)
;
_computing_structure_solution
;
<i>SHELXT2013</i> (Sheldrick, 2015a)
;
_diffrn_ambient_temperature 100(2)
_diffrn_detector_area_resol_mean 8
_diffrn_measured_fraction_theta_full 1.000
_diffrn_measured_fraction_theta_max 0.993
_diffrn_measurement_device_type 'Bruker SMART APEX CCD area detector'
_diffrn_measurement_method '\w and \f scans'
_diffrn_radiation_type MoK\a
_diffrn_radiation_wavelength 0.71073
_diffrn_reflns_av_R_equivalents 0.0563
_diffrn_reflns_limit_h_max 14
_diffrn_reflns_limit_h_min -11
_diffrn_reflns_limit_k_max 15
_diffrn_reflns_limit_k_min -15
_diffrn_reflns_limit_l_max 24
_diffrn_reflns_limit_l_min -24
_diffrn_reflns_number 32342
_diffrn_reflns_theta_full 25.242
_diffrn_reflns_theta_max 31.557
_diffrn_reflns_theta_min 1.885
_exptl_absorpt_coefficient_mu 0.400
_exptl_absorpt_correction_T_max 0.8375
_exptl_absorpt_correction_T_min 0.7692
_exptl_absorpt_correction_type multi-scan
_exptl_absorpt_process_details
;
(<i>SADABS</i>; Bruker, 2016)
;
_exptl_crystal_colour yellow
_exptl_crystal_density_diffrn 1.402
_exptl_crystal_density_method 'not measured'
_exptl_crystal_description rod
_exptl_crystal_F_000 764
_exptl_crystal_size_max 0.569
_exptl_crystal_size_mid 0.138
_exptl_crystal_size_min 0.109
_refine_diff_density_max 0.465
_refine_diff_density_min -0.895
_refine_ls_extinction_method none
_refine_ls_goodness_of_fit_ref 1.025
_refine_ls_hydrogen_treatment constr
_refine_ls_matrix_type full
_refine_ls_number_parameters 474
_refine_ls_number_reflns 11718
_refine_ls_number_restraints 109
_refine_ls_restrained_S_all 1.032
_refine_ls_R_factor_all 0.1034
_refine_ls_R_factor_gt 0.0532
_refine_ls_shift/su_max 0.002
_refine_ls_shift/su_mean 0.000
_refine_ls_structure_factor_coef Fsqd
_refine_ls_weighting_details 'w=1/[\s^2^(Fo^2^)+(0.0463P)^2^+0.7191P] where P=(Fo^2^+2Fc^2^)/3'
_refine_ls_weighting_scheme calc
_refine_ls_wR_factor_gt 0.1093
_refine_ls_wR_factor_ref 0.1303
_reflns_number_gt 7247
_reflns_number_total 11718
_reflns_threshold_expression 'I > 2\s(I)'
_cod_data_source_file sj4188sup1.cif
_cod_data_source_block I
_cod_database_code 1549794
_shelx_space_group_comment
;
The symmetry employed for this shelxl refinement is uniquely defined
by the following loop, which should always be used as a source of
symmetry information in preference to the above space-group names.
They are only intended as comments.
;
_shelx_estimated_absorpt_t_min 0.804
_shelx_estimated_absorpt_t_max 0.958

loop_
_space_group_symop_operation_xyz
'x, y, z'
'-x, -y, -z'

loop_
_atom_site_type_symbol
_atom_site_label
_atom_site_fract_x
_atom_site_fract_y
_atom_site_fract_z
_atom_site_U_iso_or_equiv
_atom_site_adp_type
_atom_site_calc_flag
_atom_site_occupancy
_atom_site_disorder_assembly
_atom_site_disorder_group
P P1 0.69176(5) 0.63460(5) 0.26638(3) 0.01319(11) Uani d 1 . .
P P2 0.48489(5) 0.43360(5) 0.27647(3) 0.01301(11) Uani d 1 . .
N N1 0.62869(16) 0.49844(16) 0.26408(10) 0.0148(3) Uani d 1 . .
C C1 0.57105(19) 0.75089(19) 0.23202(12) 0.0157(4) Uani d 1 . .
C C2 0.5522(2) 0.7720(2) 0.15149(13) 0.0196(4) Uani d 1 . .
H H2 0.610487 0.732477 0.116805 0.023 Uiso calc 1 . .
C C3 0.4485(2) 0.8504(2) 0.12177(14) 0.0252(5) Uani d 1 . .
H H3 0.436059 0.864985 0.066854 0.030 Uiso calc 1 . .
C C4 0.3633(2) 0.9074(2) 0.17236(15) 0.0262(5) Uani d 1 . .
H H4 0.291936 0.960845 0.151920 0.031 Uiso calc 1 . .
C C5 0.3811(2) 0.8873(2) 0.25255(15) 0.0245(5) Uani d 1 . .
H H5 0.322160 0.926754 0.286924 0.029 Uiso calc 1 . .
C C6 0.4851(2) 0.8094(2) 0.28262(14) 0.0205(4) Uani d 1 . .
H H6 0.497801 0.795870 0.337662 0.025 Uiso calc 1 . .
C C7 0.76765(19) 0.68021(19) 0.36417(12) 0.0158(4) Uani d 1 . .
C C8 0.8034(2) 0.8032(2) 0.38425(13) 0.0202(4) Uani d 1 . .
H H8 0.784752 0.865338 0.346625 0.024 Uiso calc 1 . .
C C9 0.8660(2) 0.8352(2) 0.45895(13) 0.0248(5) Uani d 1 . .
H H9 0.889935 0.919186 0.472459 0.030 Uiso calc 1 . .
C C10 0.8937(2) 0.7448(2) 0.51411(13) 0.0249(5) Uani d 1 . .
H H10 0.935525 0.767132 0.565514 0.030 Uiso calc 1 . .
C C11 0.8605(2) 0.6222(2) 0.49425(13) 0.0229(5) Uani d 1 . .
H H11 0.880453 0.560347 0.531933 0.028 Uiso calc 1 . .
C C12 0.7980(2) 0.5890(2) 0.41919(12) 0.0185(4) Uani d 1 . .
H H12 0.776046 0.504651 0.405501 0.022 Uiso calc 1 . .
C C13 0.83060(19) 0.63487(19) 0.20303(12) 0.0153(4) Uani d 1 . .
C C14 0.9004(2) 0.7454(2) 0.19064(12) 0.0181(4) Uani d 1 . .
H H14 0.870581 0.821089 0.212779 0.022 Uiso calc 1 . .
C C15 1.0130(2) 0.7446(2) 0.14607(13) 0.0215(5) Uani d 1 . .
H H15 1.060562 0.819759 0.137526 0.026 Uiso calc 1 . .
C C16 1.0565(2) 0.6340(2) 0.11391(13) 0.0237(5) Uani d 1 . .
H H16 1.134730 0.633353 0.084002 0.028 Uiso calc 1 . .
C C17 0.9866(2) 0.5248(2) 0.12519(13) 0.0236(5) Uani d 1 . .
H H17 1.015904 0.449618 0.102114 0.028 Uiso calc 1 . .
C C18 0.8737(2) 0.5239(2) 0.16997(13) 0.0189(4) Uani d 1 . .
H H18 0.826224 0.448500 0.178013 0.023 Uiso calc 1 . .
C C19 0.5175(2) 0.29576(19) 0.33066(12) 0.0152(4) Uani d 1 . .
C C20 0.6497(2) 0.2436(2) 0.33518(12) 0.0182(4) Uani d 1 . .
H H20 0.722698 0.281398 0.310350 0.022 Uiso calc 1 . .
C C21 0.6734(2) 0.1357(2) 0.37646(13) 0.0227(5) Uani d 1 . .
H H21 0.763352 0.100050 0.380535 0.027 Uiso calc 1 . .
C C22 0.5661(2) 0.0803(2) 0.41155(14) 0.0247(5) Uani d 1 . .
H H22 0.582976 0.006646 0.439609 0.030 Uiso calc 1 . .
C C23 0.4346(2) 0.1308(2) 0.40634(14) 0.0245(5) Uani d 1 . .
H H23 0.361194 0.091130 0.429795 0.029 Uiso calc 1 . .
C C24 0.4104(2) 0.2395(2) 0.36678(12) 0.0195(4) Uani d 1 . .
H H24 0.320791 0.275719 0.364244 0.023 Uiso calc 1 . .
C C25 0.39051(19) 0.39030(19) 0.18288(11) 0.0147(4) Uani d 1 . .
C C26 0.2980(2) 0.2889(2) 0.17448(13) 0.0184(4) Uani d 1 . .
H H26 0.282939 0.241214 0.218841 0.022 Uiso calc 1 . .
C C27 0.2284(2) 0.2582(2) 0.10121(13) 0.0208(4) Uani d 1 . .
H H27 0.166375 0.188757 0.095418 0.025 Uiso calc 1 . .
C C28 0.2484(2) 0.3278(2) 0.03660(13) 0.0204(4) Uani d 1 . .
H H28 0.200121 0.306118 -0.013360 0.024 Uiso calc 1 . .
C C29 0.3386(2) 0.4291(2) 0.04445(12) 0.0214(4) Uani d 1 . .
H H29 0.351457 0.477553 0.000110 0.026 Uiso calc 1 . .
C C30 0.4104(2) 0.4597(2) 0.11750(12) 0.0201(4) Uani d 1 . .
H H30 0.473351 0.528467 0.122725 0.024 Uiso calc 1 . .
C C31 0.37409(19) 0.52727(19) 0.33263(11) 0.0141(4) Uani d 1 . .
C C32 0.2454(2) 0.5688(2) 0.30098(13) 0.0223(5) Uani d 1 . .
H H32 0.208129 0.541282 0.249618 0.027 Uiso calc 1 . .
C C33 0.1714(2) 0.6509(2) 0.34489(14) 0.0286(5) Uani d 1 . .
H H33 0.083476 0.679621 0.323240 0.034 Uiso calc 1 . .
C C34 0.2246(2) 0.6910(2) 0.41956(13) 0.0247(5) Uani d 1 . .
H H34 0.173998 0.748083 0.448792 0.030 Uiso calc 1 . .
C C35 0.3519(2) 0.6480(2) 0.45208(13) 0.0203(4) Uani d 1 . .
H H35 0.388190 0.674706 0.503774 0.024 Uiso calc 1 . .
C C36 0.4257(2) 0.56592(19) 0.40883(12) 0.0161(4) Uani d 1 . .
H H36 0.512425 0.535668 0.431262 0.019 Uiso calc 1 . .
B B1 0.9734(2) 0.9172(2) 0.72177(15) 0.0247(5) Uani d 1 . .
F F1 0.9085(2) 0.9440(2) 0.78950(13) 0.0427(6) Uani d 0.872(3) A 1
F F2 1.10792(15) 0.96714(16) 0.73349(10) 0.0332(5) Uani d 0.872(3) A 1
F F3 0.9817(3) 0.79082(18) 0.70909(14) 0.0496(7) Uani d 0.872(3) A 1
F F4 0.9052(2) 0.9718(2) 0.65640(11) 0.0535(7) Uani d 0.872(3) A 1
F F1' 0.9596(18) 0.9723(15) 0.7953(6) 0.067(5) Uani d 0.128(3) A 2
F F2' 1.0385(15) 0.9971(11) 0.6767(8) 0.067(5) Uani d 0.128(3) A 2
F F3' 1.0466(14) 0.8091(9) 0.7339(10) 0.056(5) Uani d 0.128(3) A 2
F F4' 0.8399(7) 0.8879(10) 0.6880(7) 0.040(4) Uani d 0.128(3) A 2
C C1S 0.7670(2) 0.1105(2) 0.09896(14) 0.0279(5) Uani d 1 . .
H H1S 0.821917 0.092867 0.150168 0.033 Uiso calc 1 B 1
Cl Cl1 0.75419(7) -0.02595(6) 0.03878(4) 0.03460(16) Uani d 0.9628(9) C 1
Cl Cl2 0.60017(7) 0.15976(7) 0.11801(5) 0.04246(19) Uani d 0.9628(9) C 1
Cl Cl3 0.85322(8) 0.22581(7) 0.05260(5) 0.0483(2) Uani d 0.9628(9) C 1
Cl Cl1' 0.8811(16) 0.0694(15) 0.0272(8) 0.03460(16) Uani d 0.0372(9) C 2
Cl Cl3' 0.7185(19) 0.2620(10) 0.0726(13) 0.0483(2) Uani d 0.0372(9) C 2
Cl Cl2' 0.6530(16) 0.0073(13) 0.1361(11) 0.04246(19) Uani d 0.0372(9) C 2

loop_
_atom_site_aniso_label
_atom_site_aniso_U_11
_atom_site_aniso_U_22
_atom_site_aniso_U_33
_atom_site_aniso_U_12
_atom_site_aniso_U_13
_atom_site_aniso_U_23
P1 0.0129(2) 0.0141(3) 0.0125(2) 0.00158(18) 0.00078(18) -0.00049(19)
P2 0.0146(2) 0.0142(3) 0.0102(2) 0.00071(18) 0.00114(18) -0.00015(19)
N1 0.0149(7) 0.0151(8) 0.0148(8) 0.0016(6) 0.0026(6) 0.0002(7)
C1 0.0133(8) 0.0140(10) 0.0194(11) 0.0006(7) -0.0007(7) 0.0004(8)
C2 0.0182(9) 0.0204(11) 0.0201(11) 0.0006(8) 0.0007(8) 0.0018(9)
C3 0.0227(10) 0.0260(12) 0.0257(12) 0.0006(9) -0.0064(9) 0.0084(10)
C4 0.0182(10) 0.0211(12) 0.0387(14) 0.0025(9) -0.0028(9) 0.0087(10)
C5 0.0181(10) 0.0179(11) 0.0384(14) 0.0041(8) 0.0069(9) -0.0001(10)
C6 0.0209(10) 0.0182(11) 0.0224(11) 0.0019(8) 0.0027(8) -0.0006(9)
C7 0.0125(8) 0.0197(10) 0.0151(10) 0.0011(7) 0.0023(7) -0.0009(8)
C8 0.0212(10) 0.0212(11) 0.0182(11) 0.0010(8) 0.0025(8) -0.0019(9)
C9 0.0232(11) 0.0283(13) 0.0219(12) -0.0013(9) 0.0007(9) -0.0104(10)
C10 0.0174(10) 0.0414(15) 0.0151(11) 0.0000(9) 0.0000(8) -0.0070(10)
C11 0.0187(10) 0.0347(13) 0.0154(11) 0.0042(9) 0.0001(8) 0.0040(9)
C12 0.0171(9) 0.0217(11) 0.0169(10) 0.0017(8) 0.0022(8) 0.0008(8)
C13 0.0129(8) 0.0199(10) 0.0131(10) 0.0024(7) -0.0003(7) 0.0018(8)
C14 0.0180(9) 0.0195(11) 0.0163(10) -0.0001(8) -0.0006(8) 0.0008(8)
C15 0.0174(9) 0.0268(12) 0.0198(11) -0.0058(8) -0.0007(8) 0.0041(9)
C16 0.0146(9) 0.0369(14) 0.0204(11) 0.0055(9) 0.0043(8) 0.0057(10)
C17 0.0223(10) 0.0263(12) 0.0232(12) 0.0078(9) 0.0069(9) 0.0016(9)
C18 0.0181(9) 0.0186(11) 0.0205(11) 0.0020(8) 0.0036(8) 0.0014(8)
C19 0.0192(9) 0.0155(10) 0.0107(9) 0.0012(7) 0.0008(7) -0.0020(8)
C20 0.0204(9) 0.0194(11) 0.0156(10) 0.0033(8) 0.0049(8) 0.0003(8)
C21 0.0298(11) 0.0196(11) 0.0195(11) 0.0076(9) 0.0052(9) 0.0001(9)
C22 0.0352(12) 0.0183(11) 0.0218(12) 0.0060(9) 0.0070(9) 0.0049(9)
C23 0.0284(11) 0.0243(12) 0.0224(12) -0.0003(9) 0.0085(9) 0.0064(9)
C24 0.0206(10) 0.0220(11) 0.0162(11) 0.0022(8) 0.0026(8) 0.0035(9)
C25 0.0161(9) 0.0177(10) 0.0102(9) 0.0020(7) 0.0014(7) -0.0026(8)
C26 0.0190(9) 0.0199(11) 0.0164(10) -0.0014(8) 0.0024(8) 0.0004(8)
C27 0.0175(9) 0.0218(11) 0.0223(11) -0.0019(8) -0.0015(8) -0.0032(9)
C28 0.0196(10) 0.0251(12) 0.0152(10) 0.0045(8) -0.0028(8) -0.0070(9)
C29 0.0277(11) 0.0246(12) 0.0117(10) 0.0011(9) 0.0001(8) 0.0024(9)
C30 0.0243(10) 0.0197(11) 0.0162(11) -0.0031(8) 0.0023(8) 0.0004(8)
C31 0.0152(8) 0.0170(10) 0.0104(9) 0.0009(7) 0.0021(7) 0.0000(7)
C32 0.0178(9) 0.0334(13) 0.0150(11) 0.0042(9) -0.0021(8) -0.0029(9)
C33 0.0198(10) 0.0398(15) 0.0256(13) 0.0129(10) -0.0008(9) -0.0019(11)
C34 0.0246(11) 0.0302(13) 0.0203(12) 0.0101(9) 0.0067(9) -0.0012(10)
C35 0.0220(10) 0.0249(12) 0.0139(10) 0.0037(8) 0.0023(8) -0.0029(9)
C36 0.0164(9) 0.0197(10) 0.0119(10) 0.0026(8) -0.0009(7) 0.0008(8)
B1 0.0252(12) 0.0247(14) 0.0241(14) -0.0004(10) 0.0032(10) -0.0035(11)
F1 0.0458(12) 0.0362(12) 0.0516(13) 0.0010(9) 0.0338(10) -0.0018(9)
F2 0.0253(8) 0.0431(11) 0.0322(10) -0.0042(7) 0.0082(7) 0.0032(8)
F3 0.0881(19) 0.0230(11) 0.0372(14) -0.0085(11) 0.0084(12) -0.0088(9)
F4 0.0584(14) 0.0584(15) 0.0396(12) 0.0099(11) -0.0190(10) 0.0091(10)
F1' 0.087(11) 0.052(8) 0.069(9) -0.009(7) 0.039(8) 0.017(6)
F2' 0.087(11) 0.052(8) 0.069(9) -0.009(7) 0.039(8) 0.017(6)
F3' 0.061(11) 0.040(9) 0.065(13) 0.006(8) 0.004(8) -0.025(8)
F4' 0.021(6) 0.034(8) 0.062(9) 0.005(5) -0.012(5) -0.016(6)
C1S 0.0330(12) 0.0253(13) 0.0251(13) 0.0042(10) 0.0012(10) 0.0009(10)
Cl1 0.0473(4) 0.0227(3) 0.0350(4) 0.0078(3) 0.0097(3) -0.0010(3)
Cl2 0.0410(4) 0.0408(4) 0.0481(5) 0.0076(3) 0.0192(3) -0.0086(3)
Cl3 0.0442(4) 0.0402(4) 0.0609(5) -0.0183(3) 0.0070(4) 0.0095(4)
Cl1' 0.0473(4) 0.0227(3) 0.0350(4) 0.0078(3) 0.0097(3) -0.0010(3)
Cl3' 0.0442(4) 0.0402(4) 0.0609(5) -0.0183(3) 0.0070(4) 0.0095(4)
Cl2' 0.0410(4) 0.0408(4) 0.0481(5) 0.0076(3) 0.0192(3) -0.0086(3)

loop_
_atom_type_symbol
_atom_type_description
_atom_type_scat_dispersion_real
_atom_type_scat_dispersion_imag
_atom_type_scat_source
C C 0.0033 0.0016 'International Tables Vol C Tables 4.2.6.8 and 6.1.1.4'
H H 0.0000 0.0000 'International Tables Vol C Tables 4.2.6.8 and 6.1.1.4'
B B 0.0013 0.0007 'International Tables Vol C Tables 4.2.6.8 and 6.1.1.4'
Cl Cl 0.1484 0.1585 'International Tables Vol C Tables 4.2.6.8 and 6.1.1.4'
F F 0.0171 0.0103 'International Tables Vol C Tables 4.2.6.8 and 6.1.1.4'
N N 0.0061 0.0033 'International Tables Vol C Tables 4.2.6.8 and 6.1.1.4'
P P 0.1023 0.0942 'International Tables Vol C Tables 4.2.6.8 and 6.1.1.4'

loop_
_geom_angle_atom_site_label_1
_geom_angle_atom_site_label_2
_geom_angle_atom_site_label_3
_geom_angle
N1 P1 C1 114.95(9)
N1 P1 C13 107.55(9)
C1 P1 C13 106.98(9)
N1 P1 C7 111.29(10)
C1 P1 C7 108.64(9)
C13 P1 C7 107.06(9)
N1 P2 C19 109.18(9)
N1 P2 C31 113.71(9)
C19 P2 C31 106.23(9)
N1 P2 C25 110.65(9)
C19 P2 C25 108.14(9)
C31 P2 C25 108.70(9)
P2 N1 P1 137.69(11)
C2 C1 C6 119.55(18)
C2 C1 P1 118.68(15)
C6 C1 P1 121.35(16)
C3 C2 C1 120.2(2)
C3 C2 H2 119.9
C1 C2 H2 119.9
C4 C3 C2 119.8(2)
C4 C3 H3 120.1
C2 C3 H3 120.1
C3 C4 C5 120.52(19)
C3 C4 H4 119.7
C5 C4 H4 119.7
C4 C5 C6 119.9(2)
C4 C5 H5 120.0
C6 C5 H5 120.0
C5 C6 C1 120.0(2)
C5 C6 H6 120.0
C1 C6 H6 120.0
C8 C7 C12 119.63(19)
C8 C7 P1 121.33(16)
C12 C7 P1 118.95(16)
C9 C8 C7 120.2(2)
C9 C8 H8 119.9
C7 C8 H8 119.9
C8 C9 C10 120.2(2)
C8 C9 H9 119.9
C10 C9 H9 119.9
C11 C10 C9 120.0(2)
C11 C10 H10 120.0
C9 C10 H10 120.0
C10 C11 C12 120.3(2)
C10 C11 H11 119.9
C12 C11 H11 119.9
C11 C12 C7 119.7(2)
C11 C12 H12 120.1
C7 C12 H12 120.1
C18 C13 C14 120.00(19)
C18 C13 P1 120.05(16)
C14 C13 P1 119.85(16)
C15 C14 C13 119.9(2)
C15 C14 H14 120.0
C13 C14 H14 120.0
C14 C15 C16 119.9(2)
C14 C15 H15 120.0
C16 C15 H15 120.0
C17 C16 C15 120.2(2)
C17 C16 H16 119.9
C15 C16 H16 119.9
C16 C17 C18 120.5(2)
C16 C17 H17 119.7
C18 C17 H17 119.7
C17 C18 C13 119.3(2)
C17 C18 H18 120.3
C13 C18 H18 120.3
C24 C19 C20 120.12(19)
C24 C19 P2 120.14(15)
C20 C19 P2 119.73(16)
C21 C20 C19 119.3(2)
C21 C20 H20 120.4
C19 C20 H20 120.4
C22 C21 C20 120.0(2)
C22 C21 H21 120.0
C20 C21 H21 120.0
C23 C22 C21 120.9(2)
C23 C22 H22 119.6
C21 C22 H22 119.6
C22 C23 C24 119.7(2)
C22 C23 H23 120.2
C24 C23 H23 120.2
C23 C24 C19 120.01(19)
C23 C24 H24 120.0
C19 C24 H24 120.0
C30 C25 C26 119.34(19)
C30 C25 P2 118.98(16)
C26 C25 P2 121.68(16)
C27 C26 C25 119.8(2)
C27 C26 H26 120.1
C25 C26 H26 120.1
C28 C27 C26 120.5(2)
C28 C27 H27 119.7
C26 C27 H27 119.7
C27 C28 C29 120.15(19)
C27 C28 H28 119.9
C29 C28 H28 119.9
C28 C29 C30 119.8(2)
C28 C29 H29 120.1
C30 C29 H29 120.1
C25 C30 C29 120.4(2)
C25 C30 H30 119.8
C29 C30 H30 119.8
C32 C31 C36 119.51(18)
C32 C31 P2 122.58(16)
C36 C31 P2 117.74(14)
C31 C32 C33 119.6(2)
C31 C32 H32 120.2
C33 C32 H32 120.2
C34 C33 C32 120.55(19)
C34 C33 H33 119.7
C32 C33 H33 119.7
C33 C34 C35 120.1(2)
C33 C34 H34 120.0
C35 C34 H34 120.0
C36 C35 C34 119.6(2)
C36 C35 H35 120.2
C34 C35 H35 120.2
C35 C36 C31 120.57(18)
C35 C36 H36 119.7
C31 C36 H36 119.7
F2' B1 F3' 112.4(8)
F2' B1 F4' 111.0(7)
F3' B1 F4' 109.1(7)
F3 B1 F4 110.8(2)
F2' B1 F1' 109.8(8)
F3' B1 F1' 107.5(8)
F4' B1 F1' 106.8(7)
F3 B1 F1 110.7(2)
F4 B1 F1 111.3(2)
F3 B1 F2 108.7(2)
F4 B1 F2 107.8(2)
F1 B1 F2 107.4(2)
Cl3 C1S Cl2 110.20(13)
Cl3 C1S Cl1 109.71(13)
Cl2 C1S Cl1 110.29(13)
Cl2' C1S Cl3' 122.6(9)
Cl2' C1S Cl1' 123.8(8)
Cl3' C1S Cl1' 102.3(9)
Cl3 C1S H1S 108.9
Cl2 C1S H1S 108.9
Cl1 C1S H1S 108.9

loop_
_geom_bond_atom_site_label_1
_geom_bond_atom_site_label_2
_geom_bond_distance
P1 N1 1.5834(18)
P1 C1 1.7962(19)
P1 C13 1.799(2)
P1 C7 1.804(2)
P2 N1 1.5798(17)
P2 C19 1.793(2)
P2 C31 1.802(2)
P2 C25 1.802(2)
C1 C2 1.393(3)
C1 C6 1.395(3)
C2 C3 1.387(3)
C2 H2 0.9500
C3 C4 1.384(3)
C3 H3 0.9500
C4 C5 1.385(3)
C4 H4 0.9500
C5 C6 1.387(3)
C5 H5 0.9500
C6 H6 0.9500
C7 C8 1.393(3)
C7 C12 1.396(3)
C8 C9 1.385(3)
C8 H8 0.9500
C9 C10 1.388(3)
C9 H9 0.9500
C10 C11 1.384(3)
C10 H10 0.9500
C11 C12 1.393(3)
C11 H11 0.9500
C12 H12 0.9500
C13 C18 1.394(3)
C13 C14 1.395(3)
C14 C15 1.384(3)
C14 H14 0.9500
C15 C16 1.386(3)
C15 H15 0.9500
C16 C17 1.380(3)
C16 H16 0.9500
C17 C18 1.388(3)
C17 H17 0.9500
C18 H18 0.9500
C19 C24 1.395(3)
C19 C20 1.395(3)
C20 C21 1.391(3)
C20 H20 0.9500
C21 C22 1.383(3)
C21 H21 0.9500
C22 C23 1.381(3)
C22 H22 0.9500
C23 C24 1.384(3)
C23 H23 0.9500
C24 H24 0.9500
C25 C30 1.390(3)
C25 C26 1.399(3)
C26 C27 1.387(3)
C26 H26 0.9500
C27 C28 1.380(3)
C27 H27 0.9500
C28 C29 1.384(3)
C28 H28 0.9500
C29 C30 1.391(3)
C29 H29 0.9500
C30 H30 0.9500
C31 C32 1.388(3)
C31 C36 1.393(3)
C32 C33 1.391(3)
C32 H32 0.9500
C33 C34 1.378(3)
C33 H33 0.9500
C34 C35 1.387(3)
C34 H34 0.9500
C35 C36 1.383(3)
C35 H35 0.9500
C36 H36 0.9500
B1 F2' 1.361(6)
B1 F3 1.381(3)
B1 F3' 1.384(6)
B1 F4' 1.385(6)
B1 F4 1.389(3)
B1 F1' 1.389(7)
B1 F1 1.389(3)
B1 F2 1.391(3)
C1S Cl2' 1.732(8)
C1S Cl3 1.742(2)
C1S Cl2 1.756(2)
C1S Cl1 1.765(2)
C1S Cl3' 1.769(8)
C1S Cl1' 1.772(7)
C1S H1S 1.0000

loop_
_geom_hbond_atom_site_label_D
_geom_hbond_atom_site_label_H
_geom_hbond_atom_site_label_A
_geom_hbond_site_symmetry_A
_geom_hbond_distance_DH
_geom_hbond_distance_HA
_geom_hbond_distance_DA
_geom_hbond_angle_DHA
C8 H8 F2 2_776 0.95 2.57 3.394(3) 145.4
C8 H8 F2' 2_776 0.95 2.32 2.903(8) 119.3
C14 H14 F2 2_776 0.95 2.44 3.333(3) 157.1
C18 H18 Cl3' . 0.95 2.78 3.481(18) 131.4
C20 H20 F3' 2_766 0.95 2.61 3.308(15) 130.8
C26 H26 F4' 2_666 0.95 2.52 3.427(14) 160.3
C1S H1S F2 2_766 1.00 2.15 3.132(3) 165.6

loop_
_geom_torsion_atom_site_label_1
_geom_torsion_atom_site_label_2
_geom_torsion_atom_site_label_3
_geom_torsion_atom_site_label_4
_geom_torsion
C19 P2 N1 P1 -139.36(16)
C31 P2 N1 P1 -20.9(2)
C25 P2 N1 P1 101.73(17)
C1 P1 N1 P2 -34.6(2)
C13 P1 N1 P2 -153.64(15)
C7 P1 N1 P2 89.39(17)
N1 P1 C1 C2 -85.86(18)
C13 P1 C1 C2 33.46(19)
C7 P1 C1 C2 148.73(16)
N1 P1 C1 C6 86.61(19)
C13 P1 C1 C6 -154.07(17)
C7 P1 C1 C6 -38.8(2)
C6 C1 C2 C3 -0.1(3)
P1 C1 C2 C3 172.51(17)
C1 C2 C3 C4 -0.3(3)
C2 C3 C4 C5 0.3(3)
C3 C4 C5 C6 0.0(3)
C4 C5 C6 C1 -0.4(3)
C2 C1 C6 C5 0.4(3)
P1 C1 C6 C5 -171.98(17)
N1 P1 C7 C8 -166.62(15)
C1 P1 C7 C8 -39.09(19)
C13 P1 C7 C8 76.11(18)
N1 P1 C7 C12 16.94(18)
C1 P1 C7 C12 144.47(16)
C13 P1 C7 C12 -100.32(17)
C12 C7 C8 C9 -1.4(3)
P1 C7 C8 C9 -177.76(16)
C7 C8 C9 C10 0.2(3)
C8 C9 C10 C11 0.8(3)
C9 C10 C11 C12 -0.6(3)
C10 C11 C12 C7 -0.6(3)
C8 C7 C12 C11 1.6(3)
P1 C7 C12 C11 178.05(15)
N1 P1 C13 C18 -6.98(19)
C1 P1 C13 C18 -130.97(16)
C7 P1 C13 C18 112.72(17)
N1 P1 C13 C14 176.65(15)
C1 P1 C13 C14 52.66(18)
C7 P1 C13 C14 -63.65(18)
C18 C13 C14 C15 -0.5(3)
P1 C13 C14 C15 175.84(15)
C13 C14 C15 C16 -0.1(3)
C14 C15 C16 C17 1.0(3)
C15 C16 C17 C18 -1.2(3)
C16 C17 C18 C13 0.6(3)
C14 C13 C18 C17 0.3(3)
P1 C13 C18 C17 -176.06(16)
N1 P2 C19 C24 163.33(16)
C31 P2 C19 C24 40.33(19)
C25 P2 C19 C24 -76.21(18)
N1 P2 C19 C20 -17.96(19)
C31 P2 C19 C20 -140.97(17)
C25 P2 C19 C20 102.49(17)
C24 C19 C20 C21 -0.4(3)
P2 C19 C20 C21 -179.12(16)
C19 C20 C21 C22 0.9(3)
C20 C21 C22 C23 0.0(3)
C21 C22 C23 C24 -1.2(4)
C22 C23 C24 C19 1.7(3)
C20 C19 C24 C23 -0.9(3)
P2 C19 C24 C23 177.85(17)
N1 P2 C25 C30 -29.05(18)
C19 P2 C25 C30 -148.59(16)
C31 P2 C25 C30 96.49(17)
N1 P2 C25 C26 150.98(16)
C19 P2 C25 C26 31.45(19)
C31 P2 C25 C26 -83.48(18)
C30 C25 C26 C27 0.6(3)
P2 C25 C26 C27 -179.47(15)
C25 C26 C27 C28 -0.7(3)
C26 C27 C28 C29 0.1(3)
C27 C28 C29 C30 0.8(3)
C26 C25 C30 C29 0.3(3)
P2 C25 C30 C29 -179.69(16)
C28 C29 C30 C25 -0.9(3)
N1 P2 C31 C32 116.20(19)
C19 P2 C31 C32 -123.70(19)
C25 P2 C31 C32 -7.5(2)
N1 P2 C31 C36 -59.10(19)
C19 P2 C31 C36 61.01(18)
C25 P2 C31 C36 177.17(16)
C36 C31 C32 C33 1.7(3)
P2 C31 C32 C33 -173.55(19)
C31 C32 C33 C34 -0.2(4)
C32 C33 C34 C35 -1.0(4)
C33 C34 C35 C36 0.7(4)
C34 C35 C36 C31 0.7(3)
C32 C31 C36 C35 -1.9(3)
P2 C31 C36 C35 173.51(17)

_cod_database_fobs_code 1549794
